data_7705885
loop_
_publ_author_name
'Li, Ang'
'Chamoreau, Lise-Marie'
'Baptiste, Beno\^it'
'Li, Yanling'
'Journaux, Yves'
'Lisnard, Laurent'

_publ_section_title
;
 Solvothermal synthesis, structure and magnetic properties of
 heterometallic coordination polymers based on a phenolato-oxamato
 co-bidentate-tridentate ligand.
;
_journal_issue 2
_journal_name_full 'Dalton transactions (Cambridge, England : 2003)'
_journal_page_first 681
_journal_page_last 688
_journal_paper_doi 10.1039/d0dt03269g
_journal_volume 50
_journal_year 2021
_chemical_formula_moiety 'C16 H21 Cu Mn N3 O8'
_chemical_formula_sum 'C16 H21 Cu Mn N3 O8'
_chemical_formula_weight 501.84
_space_group_crystal_system monoclinic
_space_group_IT_number 14
_space_group_name_Hall '-P 2ybc'
_space_group_name_H-M_alt 'P 1 21/c 1'
_atom_sites_solution_hydrogens geom
_atom_sites_solution_primary dual
_atom_sites_solution_secondary difmap
_audit_creation_date 2019-03-29
_audit_creation_method
;
Olex2 1.2
(compiled 2018.05.29 svn.r3508 for OlexSys, GUI svn.r5506)
;
_audit_update_record
;
2020-10-27 deposited with the CCDC.	2020-11-27 downloaded from the CCDC.
;
_cell_angle_alpha 90
_cell_angle_beta 98.443(3)
_cell_angle_gamma 90
_cell_formula_units_Z 4
_cell_length_a 15.1715(7)
_cell_length_b 8.4796(4)
_cell_length_c 16.1749(7)
_cell_measurement_reflns_used 2722
_cell_measurement_temperature 200(2)
_cell_measurement_theta_max 25.70
_cell_measurement_theta_min 2.70
_cell_volume 2058.32(16)
_computing_cell_refinement 'SAINT (Bruker)'
_computing_data_collection 'APEX2 (Bruker)'
_computing_data_reduction 'SAINT (Bruker)'
_computing_molecular_graphics 'DIAMOND (Brandenburg)'
_computing_publication_material 'Olex2 (Dolomanov et al., 2009)'
_computing_structure_refinement 'ShelXL (Sheldrick, 2015)'
_computing_structure_solution 'ShelXT (Sheldrick, 2015)'
_diffrn_ambient_temperature 200
_diffrn_detector_area_resol_mean 8
_diffrn_measured_fraction_theta_full 1.000
_diffrn_measured_fraction_theta_max 0.999
_diffrn_measurement_device_type 'Bruker APEX-II CCD'
_diffrn_measurement_method '\f and \w scans'
_diffrn_radiation_monochromator graphite
_diffrn_radiation_type MoK\a
_diffrn_radiation_wavelength 0.71073
_diffrn_reflns_av_R_equivalents 0.0534
_diffrn_reflns_av_unetI/netI 0.0661
_diffrn_reflns_Laue_measured_fraction_full 1.000
_diffrn_reflns_Laue_measured_fraction_max 0.999
_diffrn_reflns_limit_h_max 20
_diffrn_reflns_limit_h_min -21
_diffrn_reflns_limit_k_max 11
_diffrn_reflns_limit_k_min -10
_diffrn_reflns_limit_l_max 22
_diffrn_reflns_limit_l_min -22
_diffrn_reflns_number 17547
_diffrn_reflns_point_group_measured_fraction_full 1.000
_diffrn_reflns_point_group_measured_fraction_max 0.999
_diffrn_reflns_theta_full 25.242
_diffrn_reflns_theta_max 30.095
_diffrn_reflns_theta_min 1.357
_diffrn_source 'sealed tube'
_diffrn_standards_number 0
_exptl_absorpt_coefficient_mu 1.694
_exptl_absorpt_correction_T_max 0.7460
_exptl_absorpt_correction_T_min 0.6505
_exptl_absorpt_correction_type multi-scan
_exptl_absorpt_process_details
'SADABS-2014/5 (Bruker,2014/5) was used for absorption correction. wR2(int) was 0.0552 before and 0.0459 after correction. The Ratio of minimum to maximum transmission is 0.8720. The \l/2 correction factor is 0.00150.'
_exptl_crystal_colour green
_exptl_crystal_colour_primary green
_exptl_crystal_density_diffrn 1.619
_exptl_crystal_description block
_exptl_crystal_F_000 1024
_exptl_crystal_size_max 0.12
_exptl_crystal_size_mid 0.11
_exptl_crystal_size_min 0.08
_refine_diff_density_max 0.418
_refine_diff_density_min -0.359
_refine_diff_density_rms 0.088
_refine_ls_extinction_method none
_refine_ls_goodness_of_fit_ref 0.969
_refine_ls_hydrogen_treatment constr
_refine_ls_matrix_type full
_refine_ls_number_parameters 267
_refine_ls_number_reflns 6040
_refine_ls_number_restraints 0
_refine_ls_restrained_S_all 0.969
_refine_ls_R_factor_all 0.0856
_refine_ls_R_factor_gt 0.0412
_refine_ls_shift/su_max 0.001
_refine_ls_shift/su_mean 0.000
_refine_ls_structure_factor_coef Fsqd
_refine_ls_weighting_details 'w=1/[\s^2^(Fo^2^)+(0.0425P)^2^] where P=(Fo^2^+2Fc^2^)/3'
_refine_ls_weighting_scheme calc
_refine_ls_wR_factor_gt 0.0829
_refine_ls_wR_factor_ref 0.0971
_reflns_Friedel_coverage 0.000
_reflns_number_gt 3797
_reflns_number_total 6040
_reflns_threshold_expression 'I > 2\s(I)'
_cod_data_source_file d0dt03269g2.cif
_cod_data_source_block al_st233_c_0m
_cod_depositor_comments 'Adding full bibliography for 7705883--7705885.cif.'
_cod_database_code 7705885
_shelx_shelxl_version_number 2014/7
_shelx_space_group_comment
;
The symmetry employed for this shelxl refinement is uniquely defined
by the following loop, which should always be used as a source of
symmetry information in preference to the above space-group names.
They are only intended as comments.
;
_olex2_refinement_description
;
1. Fixed Uiso
 At 1.2 times of:
  All C(H) groups
 At 1.5 times of:
  All C(H,H,H) groups
2.a Aromatic/amide H refined with riding coordinates:
 C4(H4), C5(H5), C6(H6), C7(H7), C11(H11), C14(H14)
2.b Idealised Me refined as rotating group:
 C10(H10A,H10B,H10C), C12(H12A,H12B,H12C), C13(H13A,H13B,H13C), C15(H15A,H15B,
 H15C), C16(H16A,H16B,H16C)
;
_olex2_submission_special_instructions 'No special instructions were received'

loop_
_space_group_symop_operation_xyz
'x, y, z'
'-x, y+1/2, -z+1/2'
'-x, -y, -z'
'x, -y-1/2, z-1/2'

loop_
_atom_site_label
_atom_site_type_symbol
_atom_site_fract_x
_atom_site_fract_y
_atom_site_fract_z
_atom_site_U_iso_or_equiv
_atom_site_adp_type
_atom_site_occupancy
_atom_site_site_symmetry_order
_atom_site_calc_flag
_atom_site_refinement_flags_posn
_atom_site_refinement_flags_adp
_atom_site_refinement_flags_occupancy
_atom_site_disorder_assembly
_atom_site_disorder_group
Cu1 Cu 0.21716(2) 0.11405(4) 0.62042(2) 0.02467(10) Uani 1 1 d . . . . .
Mn1 Mn 0.22376(3) 0.33128(5) 0.45607(2) 0.02361(11) Uani 1 1 d . . . . .
O1 O 0.14546(13) 0.0409(2) 0.70689(10) 0.0282(4) Uani 1 1 d . . . . .
O2 O 0.15037(13) 0.0515(2) 0.84550(10) 0.0283(4) Uani 1 1 d . . . . .
O3 O 0.30915(13) 0.2056(2) 0.85951(10) 0.0268(4) Uani 1 1 d . . . . .
O4 O 0.30337(13) 0.2096(2) 0.55573(10) 0.0259(4) Uani 1 1 d . . . . .
O5 O 0.14833(14) -0.0142(2) 0.53827(10) 0.0336(5) Uani 1 1 d . . . . .
O6 O 0.15399(15) 0.1182(2) 0.42014(11) 0.0341(5) Uani 1 1 d . . . . .
O7 O 0.13160(15) 0.3716(2) 0.54750(12) 0.0359(5) Uani 1 1 d . . . . .
O8 O 0.27753(16) 0.5629(2) 0.49231(12) 0.0392(5) Uani 1 1 d . . . . .
N1 N 0.29354(15) 0.1967(3) 0.71423(12) 0.0230(5) Uani 1 1 d . . . . .
N2 N 0.08199(18) 0.5407(3) 0.63902(14) 0.0331(6) Uani 1 1 d . . . . .
N3 N 0.3457(2) 0.7966(3) 0.47608(19) 0.0495(7) Uani 1 1 d . . . . .
C1 C 0.18178(18) 0.0799(3) 0.77979(15) 0.0224(6) Uani 1 1 d . . . . .
C2 C 0.27069(18) 0.1697(3) 0.78806(14) 0.0216(5) Uani 1 1 d . . . . .
C3 C 0.36822(18) 0.2769(3) 0.69437(15) 0.0243(6) Uani 1 1 d . . . . .
C4 C 0.4357(2) 0.3480(3) 0.74907(17) 0.0334(7) Uani 1 1 d . . . . .
H4 H 0.4345 0.3440 0.8076 0.040 Uiso 1 1 calc R . . . .
C5 C 0.5045(2) 0.4246(4) 0.71832(19) 0.0401(8) Uani 1 1 d . . . . .
H5 H 0.5503 0.4745 0.7556 0.048 Uiso 1 1 calc R . . . .
C6 C 0.5064(2) 0.4283(4) 0.63317(19) 0.0387(7) Uani 1 1 d . . . . .
H6 H 0.5538 0.4813 0.6123 0.046 Uiso 1 1 calc R . . . .
C7 C 0.4411(2) 0.3566(3) 0.57823(18) 0.0337(7) Uani 1 1 d . . . . .
H7 H 0.4441 0.3590 0.5200 0.040 Uiso 1 1 calc R . . . .
C8 C 0.37051(18) 0.2805(3) 0.60723(15) 0.0248(6) Uani 1 1 d . . . . .
C9 C 0.1287(2) 0.0066(3) 0.46025(16) 0.0282(6) Uani 1 1 d . . . . .
C10 C 0.0690(2) -0.1169(4) 0.41420(17) 0.0373(7) Uani 1 1 d . . . . .
H10A H 0.1056 -0.1983 0.3929 0.056 Uiso 1 1 calc GR . . . .
H10B H 0.0304 -0.0676 0.3674 0.056 Uiso 1 1 calc GR . . . .
H10C H 0.0322 -0.1649 0.4524 0.056 Uiso 1 1 calc GR . . . .
C11 C 0.1122(2) 0.5059(4) 0.56979(18) 0.0395(8) Uani 1 1 d . . . . .
H11 H 0.1201 0.5906 0.5332 0.047 Uiso 1 1 calc R . . . .
C12 C 0.0655(2) 0.4210(4) 0.69885(18) 0.0374(7) Uani 1 1 d . . . . .
H12A H 0.0709 0.3163 0.6745 0.056 Uiso 1 1 calc GR . . . .
H12B H 0.0053 0.4343 0.7130 0.056 Uiso 1 1 calc GR . . . .
H12C H 0.1092 0.4315 0.7495 0.056 Uiso 1 1 calc GR . . . .
C13 C 0.0623(3) 0.7029(4) 0.6596(2) 0.0521(10) Uani 1 1 d . . . . .
H13A H 0.0803 0.7740 0.6173 0.078 Uiso 1 1 calc GR . . . .
H13B H 0.0952 0.7298 0.7146 0.078 Uiso 1 1 calc GR . . . .
H13C H -0.0018 0.7141 0.6609 0.078 Uiso 1 1 calc GR . . . .
C14 C 0.2987(2) 0.6707(4) 0.4494(2) 0.0445(8) Uani 1 1 d . . . . .
H14 H 0.2793 0.6635 0.3910 0.053 Uiso 1 1 calc R . . . .
C15 C 0.3798(3) 0.8102(5) 0.5645(3) 0.0769(14) Uani 1 1 d . . . . .
H15A H 0.3483 0.7359 0.5962 0.115 Uiso 1 1 calc GR . . . .
H15B H 0.3706 0.9180 0.5833 0.115 Uiso 1 1 calc GR . . . .
H15C H 0.4437 0.7858 0.5736 0.115 Uiso 1 1 calc GR . . . .
C16 C 0.3691(3) 0.9176(5) 0.4208(3) 0.0772(14) Uani 1 1 d . . . . .
H16A H 0.3396 0.8965 0.3639 0.116 Uiso 1 1 calc GR . . . .
H16B H 0.4339 0.9182 0.4217 0.116 Uiso 1 1 calc GR . . . .
H16C H 0.3499 1.0204 0.4393 0.116 Uiso 1 1 calc GR . . . .

loop_
_atom_site_aniso_label
_atom_site_aniso_U_11
_atom_site_aniso_U_22
_atom_site_aniso_U_33
_atom_site_aniso_U_23
_atom_site_aniso_U_13
_atom_site_aniso_U_12
Cu1 0.0316(2) 0.02840(19) 0.01404(14) -0.00041(13) 0.00352(12) -0.00590(15)
Mn1 0.0327(3) 0.0254(2) 0.01363(17) 0.00145(15) 0.00619(15) 0.00013(18)
O1 0.0346(12) 0.0328(11) 0.0172(8) -0.0021(8) 0.0034(8) -0.0115(9)
O2 0.0325(12) 0.0355(11) 0.0185(9) -0.0019(8) 0.0093(8) -0.0075(9)
O3 0.0286(11) 0.0369(12) 0.0150(8) -0.0033(7) 0.0042(7) -0.0052(8)
O4 0.0318(11) 0.0301(11) 0.0162(8) 0.0008(7) 0.0054(7) -0.0006(8)
O5 0.0493(14) 0.0337(12) 0.0169(9) -0.0020(8) 0.0021(8) -0.0145(10)
O6 0.0484(14) 0.0335(11) 0.0199(9) 0.0009(8) 0.0031(8) -0.0095(10)
O7 0.0475(14) 0.0325(12) 0.0316(10) -0.0032(9) 0.0183(9) 0.0039(10)
O8 0.0512(15) 0.0301(12) 0.0370(11) -0.0009(9) 0.0087(10) -0.0043(10)
N1 0.0242(13) 0.0278(13) 0.0175(10) -0.0005(9) 0.0051(8) -0.0045(9)
N2 0.0429(17) 0.0234(13) 0.0365(13) -0.0020(10) 0.0171(11) 0.0025(11)
N3 0.0464(19) 0.0334(16) 0.069(2) -0.0036(14) 0.0106(15) -0.0020(13)
C1 0.0272(15) 0.0214(14) 0.0186(11) 0.0009(10) 0.0034(10) -0.0001(11)
C2 0.0245(15) 0.0230(13) 0.0180(11) -0.0015(10) 0.0055(10) 0.0013(11)
C3 0.0259(15) 0.0249(14) 0.0228(12) 0.0013(10) 0.0055(10) -0.0015(11)
C4 0.0344(18) 0.0413(18) 0.0248(13) -0.0015(12) 0.0046(12) -0.0083(13)
C5 0.0304(18) 0.048(2) 0.0412(17) -0.0004(14) 0.0020(13) -0.0109(14)
C6 0.0306(18) 0.0400(19) 0.0477(18) 0.0092(14) 0.0127(14) -0.0041(14)
C7 0.0336(18) 0.0399(18) 0.0296(14) 0.0096(13) 0.0109(12) 0.0007(13)
C8 0.0265(15) 0.0263(15) 0.0225(12) 0.0028(11) 0.0066(10) 0.0034(11)
C9 0.0298(16) 0.0335(16) 0.0213(12) -0.0045(11) 0.0042(11) 0.0013(12)
C10 0.045(2) 0.0369(17) 0.0281(14) -0.0037(13) -0.0009(13) -0.0124(15)
C11 0.051(2) 0.0347(18) 0.0367(16) 0.0059(13) 0.0211(15) 0.0049(15)
C12 0.051(2) 0.0321(18) 0.0315(15) -0.0012(12) 0.0143(14) 0.0049(14)
C13 0.070(3) 0.0267(19) 0.068(2) -0.0036(16) 0.037(2) 0.0022(17)
C14 0.044(2) 0.041(2) 0.0497(19) -0.0031(16) 0.0121(16) 0.0037(16)
C15 0.089(4) 0.055(3) 0.076(3) -0.017(2) -0.023(3) 0.005(2)
C16 0.081(4) 0.043(3) 0.116(4) 0.016(2) 0.042(3) -0.005(2)

loop_
_atom_type_symbol
_atom_type_description
_atom_type_scat_dispersion_real
_atom_type_scat_dispersion_imag
_atom_type_scat_source
C C 0.0033 0.0016 'International Tables Vol C Tables 4.2.6.8 and 6.1.1.4'
H H 0.0000 0.0000 'International Tables Vol C Tables 4.2.6.8 and 6.1.1.4'
Cu Cu 0.3201 1.2651 'International Tables Vol C Tables 4.2.6.8 and 6.1.1.4'
Mn Mn 0.3368 0.7283 'International Tables Vol C Tables 4.2.6.8 and 6.1.1.4'
N N 0.0061 0.0033 'International Tables Vol C Tables 4.2.6.8 and 6.1.1.4'
O O 0.0106 0.0060 'International Tables Vol C Tables 4.2.6.8 and 6.1.1.4'

loop_
_geom_angle_atom_site_label_1
_geom_angle_atom_site_label_2
_geom_angle_atom_site_label_3
_geom_angle
_geom_angle_site_symmetry_1
_geom_angle_site_symmetry_3
_geom_angle_publ_flag
O4 Cu1 O1 167.52(7) . . ?
O5 Cu1 O1 90.69(8) . . ?
O5 Cu1 O4 101.73(8) . . ?
N1 Cu1 O1 83.47(8) . . ?
N1 Cu1 O4 84.13(8) . . ?
N1 Cu1 O5 166.80(9) . . ?
O2 Mn1 O7 100.37(7) 4_565 . ?
O3 Mn1 O2 76.52(7) 4_565 4_565 ?
O3 Mn1 O7 176.74(7) 4_565 . ?
O4 Mn1 O2 174.58(7) . 4_565 ?
O4 Mn1 O3 98.11(7) . 4_565 ?
O4 Mn1 O7 84.99(7) . . ?
O4 Mn1 O8 94.86(8) . . ?
O6 Mn1 O2 89.39(7) . 4_565 ?
O6 Mn1 O3 90.38(8) . 4_565 ?
O6 Mn1 O4 89.97(7) . . ?
O6 Mn1 O7 88.62(8) . . ?
O6 Mn1 O8 172.37(9) . . ?
O8 Mn1 O2 86.35(8) . 4_565 ?
O8 Mn1 O3 94.78(8) . 4_565 ?
O8 Mn1 O7 85.92(8) . . ?
C1 O1 Cu1 111.31(17) . . ?
C1 O2 Mn1 113.17(17) . 4_566 ?
C2 O3 Mn1 112.23(17) . 4_566 ?
Cu1 O4 Mn1 104.74(9) . . ?
C8 O4 Cu1 110.72(15) . . ?
C8 O4 Mn1 122.67(16) . . ?
C9 O5 Cu1 129.83(19) . . ?
C9 O6 Mn1 133.16(17) . . ?
C11 O7 Mn1 122.47(19) . . ?
C14 O8 Mn1 130.1(2) . . ?
C2 N1 Cu1 116.76(18) . . ?
C2 N1 C3 128.7(2) . . ?
C3 N1 Cu1 114.52(16) . . ?
C11 N2 C12 122.1(3) . . ?
C11 N2 C13 121.3(3) . . ?
C12 N2 C13 116.6(2) . . ?
C14 N3 C15 118.9(3) . . ?
C14 N3 C16 123.0(3) . . ?
C16 N3 C15 118.1(3) . . ?
O1 C1 C2 117.7(2) . . ?
O2 C1 O1 124.9(3) . . ?
O2 C1 C2 117.4(2) . . ?
O3 C2 N1 130.4(3) . . ?
O3 C2 C1 119.0(2) . . ?
N1 C2 C1 110.7(2) . . ?
N1 C3 C8 112.2(2) . . ?
C4 C3 N1 127.6(2) . . ?
C4 C3 C8 120.1(3) . . ?
C3 C4 H4 120.0 . . ?
C5 C4 C3 120.0(3) . . ?
C5 C4 H4 120.0 . . ?
C4 C5 H5 120.1 . . ?
C6 C5 C4 119.8(3) . . ?
C6 C5 H5 120.1 . . ?
C5 C6 H6 119.5 . . ?
C7 C6 C5 121.1(3) . . ?
C7 C6 H6 119.5 . . ?
C6 C7 H7 119.8 . . ?
C6 C7 C8 120.4(3) . . ?
C8 C7 H7 119.8 . . ?
O4 C8 C3 118.4(2) . . ?
O4 C8 C7 123.0(2) . . ?
C7 C8 C3 118.6(3) . . ?
O5 C9 C10 115.6(3) . . ?
O6 C9 O5 125.6(3) . . ?
O6 C9 C10 118.8(2) . . ?
C9 C10 H10A 109.5 . . ?
C9 C10 H10B 109.5 . . ?
C9 C10 H10C 109.5 . . ?
H10A C10 H10B 109.5 . . ?
H10A C10 H10C 109.5 . . ?
H10B C10 H10C 109.5 . . ?
O7 C11 N2 125.8(3) . . ?
O7 C11 H11 117.1 . . ?
N2 C11 H11 117.1 . . ?
N2 C12 H12A 109.5 . . ?
N2 C12 H12B 109.5 . . ?
N2 C12 H12C 109.5 . . ?
H12A C12 H12B 109.5 . . ?
H12A C12 H12C 109.5 . . ?
H12B C12 H12C 109.5 . . ?
N2 C13 H13A 109.5 . . ?
N2 C13 H13B 109.5 . . ?
N2 C13 H13C 109.5 . . ?
H13A C13 H13B 109.5 . . ?
H13A C13 H13C 109.5 . . ?
H13B C13 H13C 109.5 . . ?
O8 C14 N3 126.5(3) . . ?
O8 C14 H14 116.7 . . ?
N3 C14 H14 116.7 . . ?
N3 C15 H15A 109.5 . . ?
N3 C15 H15B 109.5 . . ?
N3 C15 H15C 109.5 . . ?
H15A C15 H15B 109.5 . . ?
H15A C15 H15C 109.5 . . ?
H15B C15 H15C 109.5 . . ?
N3 C16 H16A 109.5 . . ?
N3 C16 H16B 109.5 . . ?
N3 C16 H16C 109.5 . . ?
H16A C16 H16B 109.5 . . ?
H16A C16 H16C 109.5 . . ?
H16B C16 H16C 109.5 . . ?

loop_
_geom_bond_atom_site_label_1
_geom_bond_atom_site_label_2
_geom_bond_distance
_geom_bond_site_symmetry_2
_geom_bond_publ_flag
Cu1 O1 1.9927(18) . ?
Cu1 O4 1.9656(18) . ?
Cu1 O5 1.9055(18) . ?
Cu1 N1 1.903(2) . ?
Mn1 O2 2.2002(18) 4_565 ?
Mn1 O3 2.1931(18) 4_565 ?
Mn1 O4 2.1333(18) . ?
Mn1 O6 2.131(2) . ?
Mn1 O7 2.206(2) . ?
Mn1 O8 2.174(2) . ?
O1 C1 1.270(3) . ?
O2 Mn1 2.2001(18) 4_566 ?
O2 C1 1.250(3) . ?
O3 Mn1 2.1932(18) 4_566 ?
O3 C2 1.253(3) . ?
O4 C8 1.358(3) . ?
O5 C9 1.266(3) . ?
O6 C9 1.240(3) . ?
O7 C11 1.242(3) . ?
O8 C14 1.219(4) . ?
N1 C2 1.312(3) . ?
N1 C3 1.398(3) . ?
N2 C11 1.305(4) . ?
N2 C12 1.449(4) . ?
N2 C13 1.456(4) . ?
N3 C14 1.321(4) . ?
N3 C15 1.452(5) . ?
N3 C16 1.439(5) . ?
C1 C2 1.537(4) . ?
C3 C4 1.388(4) . ?
C3 C8 1.415(3) . ?
C4 H4 0.9500 . ?
C4 C5 1.383(4) . ?
C5 H5 0.9500 . ?
C5 C6 1.382(4) . ?
C6 H6 0.9500 . ?
C6 C7 1.372(4) . ?
C7 H7 0.9500 . ?
C7 C8 1.389(4) . ?
C9 C10 1.508(4) . ?
C10 H10A 0.9800 . ?
C10 H10B 0.9800 . ?
C10 H10C 0.9800 . ?
C11 H11 0.9500 . ?
C12 H12A 0.9800 . ?
C12 H12B 0.9800 . ?
C12 H12C 0.9800 . ?
C13 H13A 0.9800 . ?
C13 H13B 0.9800 . ?
C13 H13C 0.9800 . ?
C14 H14 0.9500 . ?
C15 H15A 0.9800 . ?
C15 H15B 0.9800 . ?
C15 H15C 0.9800 . ?
C16 H16A 0.9800 . ?
C16 H16B 0.9800 . ?
C16 H16C 0.9800 . ?
